data_4132105
loop_
_publ_author_name
'Lewis, James E. M.'
'Modicom, Florian'
'Goldup, Stephen M.'

_publ_section_title
;
 Efficient Multicomponent Active Template Synthesis of Catenanes.
;
_journal_issue 14
_journal_name_full 'Journal of the American Chemical Society'
_journal_page_first 4787
_journal_page_last 4791
_journal_paper_doi 10.1021/jacs.8b01602
_journal_volume 140
_journal_year 2018
_chemical_formula_sum 'C64 H71 N5 O4'
_chemical_formula_weight 974.25
_space_group_crystal_system triclinic
_space_group_IT_number 2
_space_group_name_Hall '-P 1'
_space_group_name_H-M_alt 'P -1'
_atom_sites_solution_hydrogens geom
_audit_creation_method SHELXL-2014/7
_cell_angle_alpha 100.369(2)
_cell_angle_beta 93.561(2)
_cell_angle_gamma 99.092(2)
_cell_formula_units_Z 2
_cell_length_a 9.0601(2)
_cell_length_b 10.8306(2)
_cell_length_c 27.6685(5)
_cell_measurement_reflns_used 22354
_cell_measurement_temperature 100(2)
_cell_measurement_theta_max 70.0600
_cell_measurement_theta_min 3.2800
_cell_volume 2625.63(9)
_computing_structure_refinement 'SHELXL-2014/7 (Sheldrick, 2014)'
_diffrn_ambient_temperature 100(2)
_diffrn_measured_fraction_theta_full 0.993
_diffrn_measured_fraction_theta_max 0.982
_diffrn_measurement_device_type 'dtrek-CrysAlisPro-abstract goniometer imported rigaku-d*trek images'
_diffrn_radiation_type CuK\a
_diffrn_radiation_wavelength 1.54184
_diffrn_reflns_av_R_equivalents 0.0302
_diffrn_reflns_av_unetI/netI 0.0233
_diffrn_reflns_Laue_measured_fraction_full 0.993
_diffrn_reflns_Laue_measured_fraction_max 0.982
_diffrn_reflns_limit_h_max 11
_diffrn_reflns_limit_h_min -11
_diffrn_reflns_limit_k_max 13
_diffrn_reflns_limit_k_min -13
_diffrn_reflns_limit_l_max 32
_diffrn_reflns_limit_l_min -33
_diffrn_reflns_number 40947
_diffrn_reflns_point_group_measured_fraction_full 0.993
_diffrn_reflns_point_group_measured_fraction_max 0.982
_diffrn_reflns_theta_full 67.684
_diffrn_reflns_theta_max 70.262
_diffrn_reflns_theta_min 3.262
_exptl_absorpt_coefficient_mu 0.600
_exptl_absorpt_correction_T_max 1.0000
_exptl_absorpt_correction_T_min 0.73530
_exptl_absorpt_correction_type multi-scan
_exptl_absorpt_process_details
;
CrysAlisPro 1.171.38.41 (Rigaku Oxford Diffraction, 2015)
Empirical absorption correction using spherical harmonics,
 implemented in SCALE3 ABSPACK scaling algorithm.
;
_exptl_crystal_colour Colourless
_exptl_crystal_density_diffrn 1.232
_exptl_crystal_description Plate
_exptl_crystal_F_000 1044
_exptl_crystal_size_max 0.050
_exptl_crystal_size_mid 0.040
_exptl_crystal_size_min 0.020
_refine_diff_density_max 0.486
_refine_diff_density_min -0.306
_refine_diff_density_rms 0.039
_refine_ls_extinction_method none
_refine_ls_goodness_of_fit_ref 1.032
_refine_ls_hydrogen_treatment constr
_refine_ls_matrix_type full
_refine_ls_number_parameters 658
_refine_ls_number_reflns 9823
_refine_ls_number_restraints 0
_refine_ls_restrained_S_all 1.032
_refine_ls_R_factor_all 0.0460
_refine_ls_R_factor_gt 0.0382
_refine_ls_shift/su_max 0.001
_refine_ls_shift/su_mean 0.000
_refine_ls_structure_factor_coef Fsqd
_refine_ls_weighting_details 'w=1/[\s^2^(Fo^2^)+(0.0460P)^2^+0.8345P] where P=(Fo^2^+2Fc^2^)/3'
_refine_ls_weighting_scheme calc
_refine_ls_wR_factor_gt 0.0927
_refine_ls_wR_factor_ref 0.0978
_reflns_Friedel_coverage 0.000
_reflns_number_gt 8440
_reflns_number_total 9823
_reflns_threshold_expression 'I > 2\s(I)'
_cod_data_source_file ja8b01602_si_003.cif
_cod_data_source_block shelx
_cod_database_code 4132105
_shelx_shelxl_version_number 2014/7
_shelx_space_group_comment
;
The symmetry employed for this shelxl refinement is uniquely defined
by the following loop, which should always be used as a source of
symmetry information in preference to the above space-group names.
They are only intended as comments.
;
_shelx_estimated_absorpt_t_min 0.971
_shelx_estimated_absorpt_t_max 0.988

loop_
_space_group_symop_operation_xyz
'x, y, z'
'-x, -y, -z'

loop_
_atom_site_label
_atom_site_type_symbol
_atom_site_fract_x
_atom_site_fract_y
_atom_site_fract_z
_atom_site_U_iso_or_equiv
_atom_site_adp_type
_atom_site_occupancy
_atom_site_site_symmetry_order
_atom_site_calc_flag
_atom_site_refinement_flags_posn
_atom_site_refinement_flags_adp
C1 C 0.02740(13) 0.87339(12) 0.19550(5) 0.0220(3) Uani 1 1 d . .
C2 C 0.00547(14) 0.98090(12) 0.17668(5) 0.0259(3) Uani 1 1 d . .
H2 H -0.0082 1.0549 0.1975 0.031 Uiso 1 1 calc R U
C3 C 0.00447(15) 0.97499(13) 0.12618(5) 0.0287(3) Uani 1 1 d . .
H3 H -0.0090 1.0455 0.1127 0.034 Uiso 1 1 calc R U
C4 C 0.02366(15) 0.86339(13) 0.09625(5) 0.0267(3) Uani 1 1 d . .
H4 H 0.0238 0.8578 0.0623 0.032 Uiso 1 1 calc R U
C5 C 0.04300(13) 0.75861(12) 0.11765(4) 0.0224(3) Uani 1 1 d . .
C6 C 0.07153(14) 0.63807(12) 0.08789(4) 0.0225(3) Uani 1 1 d . .
C7 C 0.16278(15) 0.64015(13) 0.04891(5) 0.0255(3) Uani 1 1 d . .
H7 H 0.1968 0.7171 0.0395 0.031 Uiso 1 1 calc R U
C8 C 0.20286(15) 0.52952(13) 0.02427(5) 0.0266(3) Uani 1 1 d . .
H8 H 0.2648 0.5324 -0.0012 0.032 Uiso 1 1 calc R U
C9 C 0.15040(14) 0.41368(12) 0.03768(4) 0.0243(3) Uani 1 1 d . .
C10 C 0.05547(14) 0.40914(12) 0.07507(5) 0.0238(3) Uani 1 1 d . .
H10 H 0.0173 0.3314 0.0832 0.029 Uiso 1 1 calc R U
C11 C 0.01774(14) 0.52103(12) 0.10020(4) 0.0230(3) Uani 1 1 d . .
H11 H -0.0444 0.5178 0.1256 0.028 Uiso 1 1 calc R U
C12 C 0.18366(15) 0.19601(12) 0.03258(5) 0.0259(3) Uani 1 1 d . .
H12A H 0.0803 0.1523 0.0271 0.031 Uiso 1 1 calc R U
H12B H 0.2124 0.2173 0.0678 0.031 Uiso 1 1 calc R U
C13 C 0.28595(15) 0.11189(12) 0.00693(5) 0.0269(3) Uani 1 1 d . .
H13A H 0.2593 0.0963 -0.0284 0.032 Uiso 1 1 calc R U
H13B H 0.2691 0.0304 0.0174 0.032 Uiso 1 1 calc R U
C14 C 0.45252(15) 0.16948(13) 0.01759(5) 0.0274(3) Uani 1 1 d . .
H14A H 0.5086 0.1235 -0.0062 0.033 Uiso 1 1 calc R U
H14B H 0.4666 0.2574 0.0134 0.033 Uiso 1 1 calc R U
C15 C 0.51506(15) 0.16484(12) 0.06960(5) 0.0261(3) Uani 1 1 d . .
H15A H 0.4549 0.2067 0.0931 0.031 Uiso 1 1 calc R U
H15B H 0.5047 0.0764 0.0731 0.031 Uiso 1 1 calc R U
C16 C 0.67914(15) 0.22729(13) 0.08270(5) 0.0276(3) Uani 1 1 d . .
H16A H 0.6885 0.3177 0.0825 0.033 Uiso 1 1 calc R U
H16B H 0.7388 0.1911 0.0577 0.033 Uiso 1 1 calc R U
C17 C 0.74143(15) 0.20960(13) 0.13323(5) 0.0283(3) Uani 1 1 d . .
H17A H 0.7304 0.1190 0.1332 0.034 Uiso 1 1 calc R U
H17B H 0.8480 0.2439 0.1378 0.034 Uiso 1 1 calc R U
C18 C 0.66834(15) 0.27134(12) 0.17681(5) 0.0262(3) Uani 1 1 d . .
H18A H 0.5600 0.2536 0.1698 0.031 Uiso 1 1 calc R U
H18B H 0.6940 0.2373 0.2057 0.031 Uiso 1 1 calc R U
C19 C 0.67054(14) 0.47682(12) 0.22612(5) 0.0256(3) Uani 1 1 d . .
C20 C 0.73064(16) 0.60618(13) 0.23737(6) 0.0334(3) Uani 1 1 d . .
H20 H 0.8000 0.6411 0.2180 0.040 Uiso 1 1 calc R U
C21 C 0.68627(17) 0.68240(14) 0.27767(6) 0.0365(3) Uani 1 1 d . .
H21 H 0.7267 0.7688 0.2849 0.044 Uiso 1 1 calc R U
C22 C 0.58302(16) 0.63432(14) 0.30790(5) 0.0316(3) Uani 1 1 d . .
C23 C 0.52402(16) 0.50539(14) 0.29555(5) 0.0318(3) Uani 1 1 d . .
H23 H 0.4540 0.4706 0.3147 0.038 Uiso 1 1 calc R U
C24 C 0.56669(15) 0.42661(13) 0.25519(5) 0.0295(3) Uani 1 1 d . .
H24 H 0.5255 0.3404 0.2478 0.035 Uiso 1 1 calc R U
C25 C 0.53979(18) 0.72035(15) 0.35215(6) 0.0393(4) Uani 1 1 d . .
H25A H 0.6289 0.7790 0.3680 0.047 Uiso 1 1 calc R U
H25B H 0.5040 0.6686 0.3756 0.047 Uiso 1 1 calc R U
C26 C 0.41877(17) 0.79773(14) 0.34029(6) 0.0354(3) Uani 1 1 d . .
H26A H 0.4202 0.8674 0.3679 0.043 Uiso 1 1 calc R U
H26B H 0.4437 0.8345 0.3117 0.043 Uiso 1 1 calc R U
C27 C 0.26041(16) 0.72051(13) 0.32988(5) 0.0284(3) Uani 1 1 d . .
H27A H 0.2593 0.6464 0.3042 0.034 Uiso 1 1 calc R U
H27B H 0.2297 0.6911 0.3594 0.034 Uiso 1 1 calc R U
C28 C 0.15202(15) 0.80049(12) 0.31380(5) 0.0261(3) Uani 1 1 d . .
C29 C 0.08273(17) 0.87705(14) 0.34823(5) 0.0323(3) Uani 1 1 d . .
H29 H 0.0963 0.8744 0.3816 0.039 Uiso 1 1 calc R U
C30 C -0.00603(17) 0.95663(14) 0.33225(5) 0.0327(3) Uani 1 1 d . .
H30 H -0.0522 1.0091 0.3547 0.039 Uiso 1 1 calc R U
C31 C -0.02566(15) 0.95758(12) 0.28227(5) 0.0266(3) Uani 1 1 d . .
H31 H -0.0843 1.0111 0.2707 0.032 Uiso 1 1 calc R U
C32 C 0.04400(14) 0.87693(11) 0.24982(5) 0.0222(3) Uani 1 1 d . .
C40 C 0.21632(14) 0.52587(12) 0.20497(4) 0.0238(3) Uani 1 1 d . .
H40 H 0.1992 0.6064 0.2191 0.029 Uiso 1 1 calc R U
C41 C 0.14861(15) 0.41121(12) 0.21374(5) 0.0262(3) Uani 1 1 d . .
C42 C 0.03483(15) 0.38603(14) 0.24880(5) 0.0314(3) Uani 1 1 d . .
H42A H 0.0093 0.4658 0.2652 0.038 Uiso 1 1 calc R U
H42B H -0.0557 0.3335 0.2310 0.038 Uiso 1 1 calc R U
C43 C -0.00588(19) 0.30268(15) 0.32121(5) 0.0380(3) Uani 1 1 d . .
H43A H 0.0058 0.2237 0.3317 0.046 Uiso 1 1 calc R U
H43B H -0.1085 0.2933 0.3069 0.046 Uiso 1 1 calc R U
C44 C 0.02072(16) 0.40937(13) 0.36582(5) 0.0305(3) Uani 1 1 d . .
C45 C -0.07936(16) 0.49296(14) 0.37667(5) 0.0350(3) Uani 1 1 d . .
H45 H -0.1639 0.4872 0.3550 0.042 Uiso 1 1 calc R U
C46 C -0.05447(16) 0.58511(14) 0.41964(6) 0.0349(3) Uani 1 1 d . .
H46 H -0.1228 0.6402 0.4263 0.042 Uiso 1 1 calc R U
C47 C 0.07073(15) 0.59660(13) 0.45296(5) 0.0286(3) Uani 1 1 d . .
C48 C 0.17262(16) 0.51474(14) 0.44117(5) 0.0332(3) Uani 1 1 d . .
H48 H 0.2586 0.5219 0.4624 0.040 Uiso 1 1 calc R U
C49 C 0.14779(17) 0.42311(14) 0.39847(5) 0.0339(3) Uani 1 1 d . .
H49 H 0.2175 0.3695 0.3914 0.041 Uiso 1 1 calc R U
C50 C 0.09535(16) 0.69501(14) 0.49997(5) 0.0322(3) Uani 1 1 d . .
H50A H 0.1614 0.6686 0.5236 0.039 Uiso 1 1 calc R U
H50B H 0.0000 0.6988 0.5138 0.039 Uiso 1 1 calc R U
C51 C 0.16324(16) 0.82777(13) 0.49270(5) 0.0302(3) Uani 1 1 d . .
H51A H 0.0999 0.8527 0.4679 0.036 Uiso 1 1 calc R U
H51B H 0.2611 0.8252 0.4806 0.036 Uiso 1 1 calc R U
C52 C 0.18002(17) 0.92789(14) 0.54042(5) 0.0331(3) Uani 1 1 d . .
H52A H 0.0911 0.9124 0.5577 0.040 Uiso 1 1 calc R U
H52B H 0.2652 0.9176 0.5614 0.040 Uiso 1 1 calc R U
C53 C 0.20211(16) 1.06471(14) 0.53231(5) 0.0330(3) Uani 1 1 d . .
H53A H 0.1163 1.0748 0.5115 0.040 Uiso 1 1 calc R U
H53B H 0.2036 1.1210 0.5639 0.040 Uiso 1 1 calc R U
C54 C 0.34363(16) 1.10670(14) 0.50885(6) 0.0341(3) Uani 1 1 d . .
H54A H 0.3478 1.0463 0.4787 0.041 Uiso 1 1 calc R U
H54B H 0.4304 1.1061 0.5311 0.041 Uiso 1 1 calc R U
C55 C 0.35076(17) 1.24061(14) 0.49693(6) 0.0357(3) Uani 1 1 d . .
H55A H 0.2542 1.2461 0.4810 0.043 Uiso 1 1 calc R U
H55B H 0.3680 1.3025 0.5276 0.043 Uiso 1 1 calc R U
C56 C 0.47214(17) 1.27590(14) 0.46383(6) 0.0344(3) Uani 1 1 d . .
H56A H 0.5689 1.2705 0.4797 0.041 Uiso 1 1 calc R U
H56B H 0.4740 1.3636 0.4602 0.041 Uiso 1 1 calc R U
C57 C 0.44964(16) 1.19096(13) 0.41279(5) 0.0322(3) Uani 1 1 d . .
H57A H 0.3471 1.1857 0.3992 0.039 Uiso 1 1 calc R U
H57B H 0.4634 1.1058 0.4161 0.039 Uiso 1 1 calc R U
C58 C 0.55608(16) 1.23719(14) 0.37656(5) 0.0337(3) Uani 1 1 d . .
H58A H 0.5528 1.3263 0.3765 0.040 Uiso 1 1 calc R U
H58B H 0.6578 1.2308 0.3876 0.040 Uiso 1 1 calc R U
C59 C 0.51746(15) 1.16234(13) 0.32480(5) 0.0298(3) Uani 1 1 d . .
C60 C 0.60908(15) 1.08312(14) 0.30135(6) 0.0329(3) Uani 1 1 d . .
H60 H 0.6960 1.0724 0.3187 0.039 Uiso 1 1 calc R U
C61 C 0.57371(16) 1.01964(14) 0.25272(5) 0.0320(3) Uani 1 1 d . .
H61 H 0.6365 0.9668 0.2380 0.038 Uiso 1 1 calc R U
C62 C 0.44515(15) 1.03475(13) 0.22600(5) 0.0289(3) Uani 1 1 d . .
C63 C 0.35095(15) 1.11161(13) 0.24960(5) 0.0299(3) Uani 1 1 d . .
H63 H 0.2634 1.1214 0.2324 0.036 Uiso 1 1 calc R U
C64 C 0.38575(15) 1.17310(13) 0.29796(5) 0.0307(3) Uani 1 1 d . .
H64 H 0.3204 1.2228 0.3131 0.037 Uiso 1 1 calc R U
C65 C 0.40681(16) 0.97776(13) 0.17212(5) 0.0316(3) Uani 1 1 d . .
H65A H 0.3181 0.9125 0.1684 0.038 Uiso 1 1 calc R U
H65B H 0.3829 1.0435 0.1548 0.038 Uiso 1 1 calc R U
C66 C 0.51622(15) 0.79266(13) 0.14169(5) 0.0289(3) Uani 1 1 d . .
C67 C 0.41778(14) 0.71188(13) 0.16294(5) 0.0255(3) Uani 1 1 d . .
H67 H 0.3546 0.7440 0.1854 0.031 Uiso 1 1 calc R U
C68 C 0.41556(14) 0.58135(13) 0.14982(4) 0.0246(3) Uani 1 1 d . .
C69 C 0.51095(16) 0.53180(15) 0.11724(5) 0.0335(3) Uani 1 1 d . .
H69 H 0.5068 0.4442 0.1083 0.040 Uiso 1 1 calc R U
C70 C 0.61261(18) 0.61559(16) 0.09831(5) 0.0399(4) Uani 1 1 d . .
H70 H 0.6797 0.5839 0.0773 0.048 Uiso 1 1 calc R U
C71 C 0.61614(16) 0.74490(16) 0.11005(5) 0.0360(3) Uani 1 1 d . .
H71 H 0.6848 0.8001 0.0969 0.043 Uiso 1 1 calc R U
N1 N 0.04405(11) 0.76364(10) 0.16652(4) 0.0216(2) Uani 1 1 d . .
N2 N 0.13245(12) 0.79989(10) 0.26526(4) 0.0235(2) Uani 1 1 d . .
N3 N 0.31367(12) 0.49700(10) 0.17129(4) 0.0237(2) Uani 1 1 d . .
N4 N 0.30524(13) 0.36851(10) 0.15907(4) 0.0291(3) Uani 1 1 d . .
N5 N 0.20391(13) 0.31674(11) 0.18471(4) 0.0301(3) Uani 1 1 d . .
O1 O 0.19956(11) 0.30938(8) 0.01194(3) 0.0279(2) Uani 1 1 d . .
O2 O 0.72095(10) 0.40656(8) 0.18586(3) 0.0273(2) Uani 1 1 d . .
O3 O 0.09350(12) 0.32278(10) 0.28428(4) 0.0369(2) Uani 1 1 d . .
O4 O 0.52577(11) 0.92284(10) 0.14980(4) 0.0374(2) Uani 1 1 d . .

loop_
_atom_site_aniso_label
_atom_site_aniso_U_11
_atom_site_aniso_U_22
_atom_site_aniso_U_33
_atom_site_aniso_U_23
_atom_site_aniso_U_13
_atom_site_aniso_U_12
C1 0.0186(6) 0.0227(6) 0.0247(6) 0.0036(5) 0.0041(5) 0.0043(5)
C2 0.0260(7) 0.0243(6) 0.0285(7) 0.0037(5) 0.0039(5) 0.0086(5)
C3 0.0303(7) 0.0284(7) 0.0311(7) 0.0105(6) 0.0028(5) 0.0111(6)
C4 0.0275(7) 0.0321(7) 0.0224(6) 0.0064(5) 0.0021(5) 0.0099(6)
C5 0.0181(6) 0.0268(6) 0.0221(6) 0.0032(5) 0.0006(5) 0.0050(5)
C6 0.0213(6) 0.0267(6) 0.0189(6) 0.0023(5) -0.0013(5) 0.0059(5)
C7 0.0286(7) 0.0262(7) 0.0221(6) 0.0051(5) 0.0023(5) 0.0057(5)
C8 0.0302(7) 0.0308(7) 0.0198(6) 0.0041(5) 0.0056(5) 0.0082(6)
C9 0.0253(6) 0.0262(6) 0.0205(6) -0.0001(5) -0.0005(5) 0.0085(5)
C10 0.0225(6) 0.0252(6) 0.0224(6) 0.0034(5) -0.0010(5) 0.0029(5)
C11 0.0202(6) 0.0285(7) 0.0200(6) 0.0030(5) 0.0004(5) 0.0056(5)
C12 0.0285(7) 0.0247(6) 0.0241(6) 0.0036(5) 0.0011(5) 0.0053(5)
C13 0.0327(7) 0.0238(6) 0.0235(6) 0.0010(5) 0.0005(5) 0.0072(5)
C14 0.0315(7) 0.0257(7) 0.0260(7) 0.0029(5) 0.0058(5) 0.0090(5)
C15 0.0275(7) 0.0238(6) 0.0270(7) 0.0033(5) 0.0036(5) 0.0053(5)
C16 0.0271(7) 0.0253(7) 0.0307(7) 0.0037(5) 0.0060(5) 0.0064(5)
C17 0.0233(6) 0.0248(7) 0.0370(7) 0.0068(6) 0.0014(5) 0.0045(5)
C18 0.0253(6) 0.0222(6) 0.0302(7) 0.0071(5) -0.0013(5) 0.0004(5)
C19 0.0243(6) 0.0264(7) 0.0254(6) 0.0056(5) -0.0028(5) 0.0035(5)
C20 0.0310(7) 0.0283(7) 0.0390(8) 0.0080(6) 0.0021(6) -0.0018(6)
C21 0.0360(8) 0.0263(7) 0.0421(8) 0.0002(6) -0.0028(6) -0.0005(6)
C22 0.0290(7) 0.0335(7) 0.0302(7) 0.0027(6) -0.0073(6) 0.0066(6)
C23 0.0322(7) 0.0360(8) 0.0278(7) 0.0086(6) 0.0007(6) 0.0053(6)
C24 0.0309(7) 0.0265(7) 0.0298(7) 0.0070(5) -0.0009(6) 0.0004(6)
C25 0.0374(8) 0.0419(9) 0.0333(8) -0.0043(6) -0.0085(6) 0.0084(7)
C26 0.0372(8) 0.0280(7) 0.0368(8) -0.0024(6) -0.0022(6) 0.0050(6)
C27 0.0357(7) 0.0265(7) 0.0227(6) 0.0051(5) 0.0016(5) 0.0050(6)
C28 0.0302(7) 0.0241(6) 0.0228(6) 0.0044(5) 0.0032(5) 0.0013(5)
C29 0.0412(8) 0.0352(8) 0.0208(6) 0.0039(6) 0.0054(6) 0.0083(6)
C30 0.0381(8) 0.0329(7) 0.0268(7) -0.0007(6) 0.0093(6) 0.0103(6)
C31 0.0268(7) 0.0245(6) 0.0285(7) 0.0023(5) 0.0046(5) 0.0064(5)
C32 0.0221(6) 0.0189(6) 0.0246(6) 0.0023(5) 0.0044(5) 0.0017(5)
C40 0.0255(6) 0.0243(6) 0.0223(6) 0.0033(5) 0.0011(5) 0.0084(5)
C41 0.0256(7) 0.0263(7) 0.0271(7) 0.0062(5) -0.0039(5) 0.0074(5)
C42 0.0268(7) 0.0318(7) 0.0386(8) 0.0145(6) 0.0007(6) 0.0059(6)
C43 0.0466(9) 0.0340(8) 0.0316(8) 0.0051(6) 0.0089(7) 0.0007(7)
C44 0.0342(7) 0.0276(7) 0.0294(7) 0.0074(6) 0.0076(6) 0.0002(6)
C45 0.0283(7) 0.0401(8) 0.0358(8) 0.0071(6) 0.0015(6) 0.0039(6)
C46 0.0296(7) 0.0365(8) 0.0406(8) 0.0057(6) 0.0068(6) 0.0120(6)
C47 0.0287(7) 0.0274(7) 0.0310(7) 0.0082(5) 0.0075(5) 0.0038(5)
C48 0.0319(7) 0.0347(8) 0.0337(7) 0.0064(6) 0.0005(6) 0.0092(6)
C49 0.0367(8) 0.0311(7) 0.0366(8) 0.0067(6) 0.0067(6) 0.0124(6)
C50 0.0317(7) 0.0348(8) 0.0310(7) 0.0061(6) 0.0071(6) 0.0075(6)
C51 0.0317(7) 0.0330(7) 0.0272(7) 0.0052(6) 0.0032(5) 0.0098(6)
C52 0.0357(8) 0.0367(8) 0.0266(7) 0.0050(6) 0.0010(6) 0.0077(6)
C53 0.0324(7) 0.0359(8) 0.0290(7) -0.0013(6) 0.0003(6) 0.0104(6)
C54 0.0316(7) 0.0359(8) 0.0355(8) 0.0041(6) 0.0031(6) 0.0108(6)
C55 0.0343(8) 0.0345(8) 0.0377(8) 0.0022(6) 0.0015(6) 0.0101(6)
C56 0.0326(7) 0.0280(7) 0.0417(8) 0.0053(6) -0.0008(6) 0.0059(6)
C57 0.0302(7) 0.0283(7) 0.0384(8) 0.0078(6) 0.0016(6) 0.0050(6)
C58 0.0291(7) 0.0337(8) 0.0389(8) 0.0129(6) -0.0020(6) 0.0029(6)
C59 0.0261(7) 0.0287(7) 0.0364(7) 0.0152(6) 0.0018(6) 0.0003(5)
C60 0.0236(7) 0.0374(8) 0.0421(8) 0.0188(6) 0.0019(6) 0.0064(6)
C61 0.0260(7) 0.0332(7) 0.0403(8) 0.0141(6) 0.0063(6) 0.0070(6)
C62 0.0257(7) 0.0237(6) 0.0389(8) 0.0150(6) 0.0034(6) -0.0011(5)
C63 0.0240(7) 0.0261(7) 0.0404(8) 0.0116(6) -0.0022(6) 0.0025(5)
C64 0.0259(7) 0.0270(7) 0.0407(8) 0.0109(6) 0.0019(6) 0.0040(5)
C65 0.0294(7) 0.0270(7) 0.0398(8) 0.0116(6) 0.0051(6) 0.0024(6)
C66 0.0251(7) 0.0343(7) 0.0269(7) 0.0064(6) 0.0020(5) 0.0034(6)
C67 0.0228(6) 0.0305(7) 0.0236(6) 0.0039(5) 0.0041(5) 0.0065(5)
C68 0.0240(6) 0.0316(7) 0.0188(6) 0.0040(5) 0.0002(5) 0.0080(5)
C69 0.0368(8) 0.0390(8) 0.0266(7) 0.0023(6) 0.0062(6) 0.0162(6)
C70 0.0374(8) 0.0564(10) 0.0287(7) 0.0044(7) 0.0120(6) 0.0173(7)
C71 0.0282(7) 0.0511(9) 0.0305(7) 0.0124(7) 0.0092(6) 0.0043(6)
N1 0.0196(5) 0.0229(5) 0.0217(5) 0.0023(4) 0.0026(4) 0.0041(4)
N2 0.0256(5) 0.0209(5) 0.0235(5) 0.0034(4) 0.0033(4) 0.0031(4)
N3 0.0269(6) 0.0231(5) 0.0214(5) 0.0023(4) -0.0001(4) 0.0087(4)
N4 0.0348(6) 0.0245(6) 0.0273(6) 0.0000(5) -0.0032(5) 0.0111(5)
N5 0.0337(6) 0.0254(6) 0.0304(6) 0.0040(5) -0.0038(5) 0.0068(5)
O1 0.0368(5) 0.0259(5) 0.0235(5) 0.0036(4) 0.0065(4) 0.0124(4)
O2 0.0287(5) 0.0227(5) 0.0297(5) 0.0065(4) 0.0019(4) 0.0006(4)
O3 0.0393(6) 0.0470(6) 0.0294(5) 0.0130(4) 0.0065(4) 0.0147(5)
O4 0.0334(5) 0.0331(5) 0.0460(6) 0.0107(5) 0.0129(5) -0.0002(4)

loop_
_atom_type_symbol
_atom_type_description
_atom_type_scat_dispersion_real
_atom_type_scat_dispersion_imag
_atom_type_scat_source
C C 0.0181 0.0091 'International Tables Vol C Tables 4.2.6.8 and 6.1.1.4'
H H 0.0000 0.0000 'International Tables Vol C Tables 4.2.6.8 and 6.1.1.4'
N N 0.0311 0.0180 'International Tables Vol C Tables 4.2.6.8 and 6.1.1.4'
O O 0.0492 0.0322 'International Tables Vol C Tables 4.2.6.8 and 6.1.1.4'

loop_
_geom_angle_atom_site_label_1
_geom_angle_atom_site_label_2
_geom_angle_atom_site_label_3
_geom_angle
N1 C1 C2 122.59(11)
N1 C1 C32 115.99(10)
C2 C1 C32 121.29(11)
C3 C2 C1 118.54(12)
C4 C3 C2 119.25(12)
C3 C4 C5 119.09(12)
N1 C5 C4 121.98(11)
N1 C5 C6 116.18(11)
C4 C5 C6 121.76(11)
C11 C6 C7 118.43(11)
C11 C6 C5 120.95(11)
C7 C6 C5 120.45(12)
C8 C7 C6 120.91(12)
C7 C8 C9 119.87(12)
O1 C9 C10 124.34(12)
O1 C9 C8 115.63(11)
C10 C9 C8 120.03(12)
C11 C10 C9 119.72(12)
C10 C11 C6 120.99(12)
O1 C12 C13 106.97(10)
C12 C13 C14 113.47(11)
C15 C14 C13 112.71(11)
C16 C15 C14 114.47(11)
C15 C16 C17 112.72(11)
C18 C17 C16 115.39(11)
O2 C18 C17 108.64(10)
O2 C19 C24 124.22(12)
O2 C19 C20 116.24(12)
C24 C19 C20 119.54(13)
C21 C20 C19 119.39(14)
C20 C21 C22 122.37(13)
C23 C22 C21 116.97(13)
C23 C22 C25 122.32(14)
C21 C22 C25 120.71(13)
C22 C23 C24 121.81(14)
C19 C24 C23 119.92(13)
C22 C25 C26 114.65(12)
C27 C26 C25 114.14(12)
C28 C27 C26 110.40(11)
N2 C28 C29 121.99(12)
N2 C28 C27 116.81(11)
C29 C28 C27 121.10(12)
C30 C29 C28 119.22(12)
C29 C30 C31 119.19(12)
C30 C31 C32 118.66(12)
N2 C32 C31 122.46(11)
N2 C32 C1 116.20(10)
C31 C32 C1 121.32(11)
N3 C40 C41 105.06(11)
N5 C41 C40 108.62(12)
N5 C41 C42 123.01(12)
C40 C41 C42 128.36(12)
O3 C42 C41 109.45(11)
O3 C43 C44 113.39(12)
C45 C44 C49 118.04(13)
C45 C44 C43 122.66(14)
C49 C44 C43 119.27(13)
C44 C45 C46 120.62(14)
C45 C46 C47 121.29(13)
C46 C47 C48 117.74(13)
C46 C47 C50 121.00(12)
C48 C47 C50 121.26(13)
C49 C48 C47 120.93(13)
C48 C49 C44 121.34(13)
C47 C50 C51 113.32(11)
C50 C51 C52 112.54(11)
C53 C52 C51 113.98(12)
C54 C53 C52 115.10(12)
C53 C54 C55 112.29(12)
C56 C55 C54 114.24(12)
C55 C56 C57 113.41(12)
C56 C57 C58 114.05(12)
C59 C58 C57 112.81(12)
C60 C59 C64 117.44(13)
C60 C59 C58 122.90(13)
C64 C59 C58 119.64(13)
C61 C60 C59 121.55(13)
C62 C61 C60 120.32(13)
C61 C62 C63 118.45(13)
C61 C62 C65 123.08(13)
C63 C62 C65 118.39(12)
C64 C63 C62 120.93(13)
C63 C64 C59 121.25(13)
O4 C65 C62 113.09(12)
O4 C66 C67 124.36(12)
O4 C66 C71 114.94(12)
C67 C66 C71 120.70(13)
C66 C67 C68 118.32(12)
C69 C68 C67 121.76(13)
C69 C68 N3 119.43(12)
C67 C68 N3 118.80(11)
C70 C69 C68 118.43(14)
C71 C70 C69 121.15(13)
C70 C71 C66 119.54(14)
C5 N1 C1 118.53(11)
C28 N2 C32 118.46(11)
C40 N3 N4 110.18(11)
C40 N3 C68 128.69(11)
N4 N3 C68 121.13(11)
N5 N4 N3 107.26(10)
N4 N5 C41 108.86(11)
C9 O1 C12 117.57(10)
C19 O2 C18 116.08(10)
C42 O3 C43 112.70(11)
C66 O4 C65 118.75(10)

loop_
_geom_bond_atom_site_label_1
_geom_bond_atom_site_label_2
_geom_bond_distance
C1 N1 1.3443(16)
C1 C2 1.3946(17)
C1 C32 1.4942(17)
C2 C3 1.3866(19)
C3 C4 1.3787(19)
C4 C5 1.4004(18)
C5 N1 1.3427(16)
C5 C6 1.4816(17)
C6 C11 1.3932(18)
C6 C7 1.4004(18)
C7 C8 1.3807(18)
C8 C9 1.3924(19)
C9 O1 1.3750(15)
C9 C10 1.3885(18)
C10 C11 1.3877(18)
C12 O1 1.4356(15)
C12 C13 1.5193(18)
C13 C14 1.5279(19)
C14 C15 1.5257(18)
C15 C16 1.5251(19)
C16 C17 1.5304(19)
C17 C18 1.5129(19)
C18 O2 1.4377(15)
C19 O2 1.3771(16)
C19 C24 1.3847(19)
C19 C20 1.3918(19)
C20 C21 1.384(2)
C21 C22 1.395(2)
C22 C23 1.386(2)
C22 C25 1.511(2)
C23 C24 1.393(2)
C25 C26 1.535(2)
C26 C27 1.524(2)
C27 C28 1.5054(18)
C28 N2 1.3424(16)
C28 C29 1.3943(19)
C29 C30 1.377(2)
C30 C31 1.3854(19)
C31 C32 1.3891(17)
C32 N2 1.3483(16)
C40 N3 1.3522(16)
C40 C41 1.3651(19)
C41 N5 1.3636(17)
C41 C42 1.4861(19)
C42 O3 1.4171(16)
C43 O3 1.4263(18)
C43 C44 1.509(2)
C44 C45 1.388(2)
C44 C49 1.390(2)
C45 C46 1.389(2)
C46 C47 1.391(2)
C47 C48 1.3916(19)
C47 C50 1.5057(19)
C48 C49 1.381(2)
C50 C51 1.525(2)
C51 C52 1.5329(19)
C52 C53 1.522(2)
C53 C54 1.516(2)
C54 C55 1.537(2)
C55 C56 1.521(2)
C56 C57 1.523(2)
C57 C58 1.528(2)
C58 C59 1.504(2)
C59 C60 1.392(2)
C59 C64 1.3979(19)
C60 C61 1.389(2)
C61 C62 1.3881(19)
C62 C63 1.395(2)
C62 C65 1.504(2)
C63 C64 1.376(2)
C65 O4 1.4318(17)
C66 O4 1.3751(17)
C66 C67 1.3822(19)
C66 C71 1.392(2)
C67 C68 1.3914(19)
C68 C69 1.3843(18)
C68 N3 1.4271(17)
C69 C70 1.383(2)
C70 C71 1.374(2)
N3 N4 1.3604(15)
N4 N5 1.3122(17)
